data_7710225
loop_
_publ_author_name
'Gildenast, Hans'
'Gruszien, Lukas'
'Friedt, Felix'
'Englert, Ulli'

_publ_section_title
;
 Phosphorus or nitrogen -- the first phosphatriptycene in coordination
 polymer chemistry
;
_journal_name_full 'Dalton Transactions'
_journal_paper_doi 10.1039/D2DT00728B
_journal_year 2022
_chemical_formula_moiety 'C118 H80 F6 N4 O6 P4 S2 Si4 Zn, 3(C6 H5 Cl), 0.75(C5 H12)'
_chemical_formula_sum 'C139.75 H104 Cl3 F6 N4 O6 P4 S2 Si4 Zn'
_chemical_formula_weight 2521.34
_chemical_name_common 9
_space_group_crystal_system triclinic
_space_group_IT_number 2
_space_group_name_Hall '-P 1'
_space_group_name_H-M_alt 'P -1'
_atom_sites_solution_hydrogens geom
_atom_sites_solution_primary dual
_audit_creation_method SHELXL-2018/3
_audit_update_record
;
2022-04-13 deposited with the CCDC.	2022-05-03 downloaded from the CCDC.
;
_cell_angle_alpha 100.034(3)
_cell_angle_beta 99.951(4)
_cell_angle_gamma 103.892(10)
_cell_formula_units_Z 2
_cell_length_a 17.981(18)
_cell_length_b 18.767(16)
_cell_length_c 19.161(16)
_cell_measurement_reflns_used 598
_cell_measurement_temperature 100(2)
_cell_measurement_theta_max 21.000
_cell_measurement_theta_min 0.878
_cell_volume 6023(9)
_computing_molecular_graphics 'PLATON (Spek, 2009)'
_computing_publication_material SHELXL2018
_computing_structure_refinement 'SHELXL-2018/3 (Sheldrick, 2018)'
_computing_structure_solution 'SHELXT 2018/2 (Sheldrick, 2018)'
_diffrn_ambient_temperature 100(2)
_diffrn_measured_fraction_theta_full 0.968
_diffrn_measured_fraction_theta_max 0.931
_diffrn_measurement_device_type
;
kappa goniometer at EH1 P24, DESY
;
_diffrn_measurement_method 'rotation method, \w scans'
_diffrn_radiation_type synchrotron
_diffrn_radiation_wavelength 0.56356
_diffrn_reflns_av_R_equivalents 0.0784
_diffrn_reflns_av_unetI/netI 0.0650
_diffrn_reflns_Laue_measured_fraction_full 0.968
_diffrn_reflns_Laue_measured_fraction_max 0.931
_diffrn_reflns_limit_h_max 20
_diffrn_reflns_limit_h_min -22
_diffrn_reflns_limit_k_max 23
_diffrn_reflns_limit_k_min -23
_diffrn_reflns_limit_l_max 24
_diffrn_reflns_limit_l_min -22
_diffrn_reflns_number 101570
_diffrn_reflns_point_group_measured_fraction_full 0.968
_diffrn_reflns_point_group_measured_fraction_max 0.931
_diffrn_reflns_theta_full 19.763
_diffrn_reflns_theta_max 21.000
_diffrn_reflns_theta_min 0.878
_diffrn_source synchrotron
_exptl_absorpt_coefficient_mu 0.251
_exptl_absorpt_correction_T_max 0.8624
_exptl_absorpt_correction_T_min 0.7117
_exptl_absorpt_correction_type multi-scan
_exptl_absorpt_process_details 'SADABS 2014/5'
_exptl_crystal_colour colourless
_exptl_crystal_density_diffrn 1.390
_exptl_crystal_description block
_exptl_crystal_F_000 2603
_exptl_crystal_size_max 0.100
_exptl_crystal_size_mid 0.080
_exptl_crystal_size_min 0.080
_platon_squeeze_details
;
TITL lg41 prop_aug20 p24
CELL   17.9810   18.7670   19.1610    100.03     99.95    103.89
SPGR P-1
# Solvent Accessible Volume =       333
# Electrons Found in S.A.V. =        73
# Note: Atoms in Void are Labelled as Cxxx and Qxxx for all Others
C101 0.093 0.226 0.108 !       5.74 eA-3
Q102 0.869 0.968 0.020 !       2.79 eA-3
C103 0.106 0.069 0.049 !       2.75 eA-3
C104 0.037 0.183 0.041 !       2.72 eA-3
C105 0.085 0.140 0.027 !       2.38 eA-3
Q106 0.403 0.410 0.380 !       2.25 eA-3
Q107 0.941 0.869 0.010 !       1.97 eA-3
Q108 0.062 0.861 0.470 !       1.53 eA-3
Q109 0.919 0.983 0.064 !       1.36 eA-3
Q110 0.805 0.794 0.189 !       1.34 eA-3
Q111 0.052 0.935 0.453 !       1.21 eA-3
Q112 0.850 0.735 0.340 !       1.15 eA-3
Q113 0.876 0.862 0.190 !       1.15 eA-3
Q114 0.019 0.782 0.423 !       1.14 eA-3
C115 0.064 0.979 0.015 !       1.06 eA-3
Q116 0.951 0.765 0.393 !       1.02 eA-3
C117 0.054 0.028 0.031 !       0.98 eA-3
Q118 0.984 0.931 0.418 !       0.97 eA-3
Q119 0.439 0.454 0.443 !       0.91 eA-3
Q120 0.373 0.268 0.339 !       0.89 eA-3
Q121 0.876 0.864 0.136 !       0.85 eA-3
Q122 0.913 0.914 0.039 !       0.82 eA-3
C123 1.000 1.000 0.000 !       0.81 eA-3
Q124 0.889 0.795 0.397 !       0.78 eA-3
Q125 1.002 0.894 0.470 !       0.78 eA-3
Q126 0.720 1.001 0.180 !       0.76 eA-3
Q127 0.963 0.934 0.084 !       0.73 eA-3
Q128 0.926 0.873 0.432 !       0.70 eA-3
Q129 0.141 0.655 0.372 !       0.67 eA-3
Q130 0.931 0.877 0.388 !       0.63 eA-3
Q131 0.733 0.342 0.450 !       0.61 eA-3
Q132 0.811 0.722 0.398 !       0.60 eA-3
Q133 0.554 0.184 0.019 !       0.58 eA-3
Q134 0.576 0.615 0.129 !       0.58 eA-3
Q135 0.468 0.907 0.292 !       0.55 eA-3
C136 0.977 0.128 0.012 !       0.53 eA-3
Q137 0.894 0.893 0.056 !       0.52 eA-3
Q138 0.830 0.377 0.419 !       0.52 eA-3
;
_refine_diff_density_max 2.225
_refine_diff_density_min -1.819
_refine_diff_density_rms 0.102
_refine_ls_extinction_method none
_refine_ls_goodness_of_fit_ref 1.038
_refine_ls_hydrogen_treatment constr
_refine_ls_matrix_type full
_refine_ls_number_parameters 1415
_refine_ls_number_reflns 24165
_refine_ls_number_restraints 32
_refine_ls_restrained_S_all 1.045
_refine_ls_R_factor_all 0.0758
_refine_ls_R_factor_gt 0.0661
_refine_ls_shift/su_max 0.002
_refine_ls_shift/su_mean 0.000
_refine_ls_structure_factor_coef Fsqd
_refine_ls_weighting_details 'w=1/[\s^2^(Fo^2^)+(0.1121P)^2^+10.2501P] where P=(Fo^2^+2Fc^2^)/3'
_refine_ls_weighting_scheme calc
_refine_ls_wR_factor_gt 0.1918
_refine_ls_wR_factor_ref 0.2021
_reflns_Friedel_coverage 0.000
_reflns_number_gt 20272
_reflns_number_total 24165
_reflns_threshold_expression 'I > 2\s(I)'
_cod_data_source_file d2dt00728b2.cif
_cod_data_source_block 9
_cod_database_code 7710225
_shelx_shelxl_version_number 2018/3
_shelx_space_group_comment
;
The symmetry employed for this shelxl refinement is uniquely defined
by the following loop, which should always be used as a source of
symmetry information in preference to the above space-group names.
They are only intended as comments.
;
_shelx_estimated_absorpt_t_min 0.975
_shelx_estimated_absorpt_t_max 0.980
_platon_squeeze_void_probe_radius 1.20

loop_
_space_group_symop_operation_xyz
'x, y, z'
'-x, -y, -z'

loop_
_atom_site_label
_atom_site_type_symbol
_atom_site_fract_x
_atom_site_fract_y
_atom_site_fract_z
_atom_site_U_iso_or_equiv
_atom_site_adp_type
_atom_site_occupancy
_atom_site_site_symmetry_order
_atom_site_calc_flag
_atom_site_refinement_flags_posn
_atom_site_refinement_flags_adp
_atom_site_refinement_flags_occupancy
_atom_site_disorder_assembly
_atom_site_disorder_group
Zn1 Zn 0.49075(2) 0.51216(2) 0.74252(2) 0.02052(10) Uani 1 1 d . . . . .
Cl1 Cl 0.97807(7) 0.97007(6) 0.72412(9) 0.0679(4) Uani 1 1 d . . . . .
S1 S 0.39640(5) 0.37105(5) 0.82443(5) 0.0331(2) Uani 1 1 d . . . . .
S2 S 0.61687(5) 0.63099(5) 0.66059(4) 0.02674(18) Uani 1 1 d . . . . .
P1 P 1.23966(5) 0.68309(5) 1.20552(5) 0.02772(19) Uani 1 1 d . . . . .
P2 P 0.31858(8) 1.10622(5) 1.19564(6) 0.0442(3) Uani 1 1 d . . . . .
P3 P -0.23578(5) 0.33312(5) 0.22804(4) 0.02352(17) Uani 1 1 d . . . . .
P4 P 0.71142(6) -0.09746(5) 0.37082(5) 0.0319(2) Uani 1 1 d . . . . .
Si1 Si 0.37309(6) 0.99506(5) 1.08853(5) 0.02565(19) Uani 1 1 d . . . . .
Si2 Si 1.06100(5) 0.63622(5) 1.13319(4) 0.02059(18) Uani 1 1 d . . . . .
Si3 Si -0.07579(5) 0.38336(5) 0.34204(4) 0.02085(18) Uani 1 1 d . . . . .
Si4 Si 0.63661(5) 0.02504(5) 0.43551(5) 0.02216(18) Uani 1 1 d . . . . .
F1 F 0.43086(17) 0.44298(16) 0.96007(12) 0.0557(7) Uani 1 1 d . . . . .
F2 F 0.31973(17) 0.44536(17) 0.90004(15) 0.0589(7) Uani 1 1 d . . . . .
F3 F 0.33225(18) 0.34424(16) 0.93263(15) 0.0612(7) Uani 1 1 d . . . . .
F4 F 0.62618(15) 0.69673(15) 0.55126(14) 0.0511(6) Uani 1 1 d . . . . .
F5 F 0.51825(15) 0.68878(13) 0.58789(13) 0.0468(6) Uani 1 1 d . . . . .
F6 F 0.53646(14) 0.59129(13) 0.52525(11) 0.0422(5) Uani 1 1 d . . . . .
O1 O 0.43007(14) 0.44181(13) 0.80671(12) 0.0286(5) Uani 1 1 d . . . . .
O2 O 0.32438(19) 0.32734(19) 0.77560(16) 0.0563(8) Uani 1 1 d . . . . .
O3 O 0.45247(19) 0.33110(16) 0.84477(18) 0.0493(7) Uani 1 1 d . . . . .
O4 O 0.54937(13) 0.58193(12) 0.67659(11) 0.0244(5) Uani 1 1 d . . . . .
O5 O 0.67382(14) 0.59427(14) 0.64024(13) 0.0308(5) Uani 1 1 d . . . . .
O6 O 0.64749(16) 0.70244(15) 0.71138(14) 0.0384(6) Uani 1 1 d . . . . .
N1 N 0.59877(15) 0.52913(15) 0.81952(13) 0.0226(5) Uani 1 1 d . . . . .
N2 N 0.47621(15) 0.60911(15) 0.81195(14) 0.0234(5) Uani 1 1 d . . . . .
N3 N 0.38447(15) 0.49645(14) 0.66578(13) 0.0206(5) Uani 1 1 d . . . . .
N4 N 0.50964(15) 0.41693(14) 0.67646(13) 0.0212(5) Uani 1 1 d . . . . .
C1 C 1.21094(19) 0.67911(18) 1.10718(17) 0.0251(6) Uani 1 1 d . . . . .
C2 C 1.2685(2) 0.69448(18) 1.0669(2) 0.0306(7) Uani 1 1 d . . . . .
H2 H 1.322599 0.708377 1.090219 0.037 Uiso 1 1 calc R U . . .
C3 C 1.2460(2) 0.6893(2) 0.9927(2) 0.0353(8) Uani 1 1 d . . . . .
H3 H 1.284949 0.699145 0.965182 0.042 Uiso 1 1 calc R U . . .
C4 C 1.1677(2) 0.67003(19) 0.95887(18) 0.0328(8) Uani 1 1 d . . . . .
H4 H 1.152825 0.666107 0.907997 0.039 Uiso 1 1 calc R U . . .
C5 C 1.1099(2) 0.65620(17) 0.99886(17) 0.0261(6) Uani 1 1 d . . . . .
H5 H 1.056010 0.644614 0.975424 0.031 Uiso 1 1 calc R U . . .
C6 C 1.13100(19) 0.65934(17) 1.07296(16) 0.0229(6) Uani 1 1 d . . . . .
C7 C 1.17817(19) 0.58790(19) 1.20440(16) 0.0264(7) Uani 1 1 d . . . . .
C8 C 1.2153(2) 0.5391(2) 1.23392(18) 0.0319(7) Uani 1 1 d . . . . .
H8 H 1.270061 0.555870 1.255090 0.038 Uiso 1 1 calc R U . . .
C9 C 1.1729(2) 0.4664(2) 1.23267(19) 0.0348(8) Uani 1 1 d . . . . .
H9 H 1.198769 0.433524 1.252618 0.042 Uiso 1 1 calc R U . . .
C10 C 1.0928(2) 0.4419(2) 1.20225(18) 0.0317(7) Uani 1 1 d . . . . .
H10 H 1.063676 0.392146 1.201452 0.038 Uiso 1 1 calc R U . . .
C11 C 1.0550(2) 0.49012(19) 1.17293(17) 0.0269(7) Uani 1 1 d . . . . .
H11 H 1.000036 0.473134 1.152804 0.032 Uiso 1 1 calc R U . . .
C12 C 1.09673(19) 0.56306(19) 1.17261(16) 0.0244(6) Uani 1 1 d . . . . .
C13 C 1.17745(19) 0.74160(19) 1.23803(17) 0.0262(7) Uani 1 1 d . . . . .
C14 C 1.2136(2) 0.8075(2) 1.29130(18) 0.0325(7) Uani 1 1 d . . . . .
H14 H 1.268871 0.821397 1.310015 0.039 Uiso 1 1 calc R U . . .
C15 C 1.1691(2) 0.8529(2) 1.3171(2) 0.0375(8) Uani 1 1 d . . . . .
H15 H 1.194216 0.898221 1.352921 0.045 Uiso 1 1 calc R U . . .
C16 C 1.0888(2) 0.8328(2) 1.29126(19) 0.0328(7) Uani 1 1 d . . . . .
H16 H 1.058718 0.863729 1.309824 0.039 Uiso 1 1 calc R U . . .
C17 C 1.0517(2) 0.76715(19) 1.23801(17) 0.0268(7) Uani 1 1 d . . . . .
H17 H 0.996277 0.753290 1.220818 0.032 Uiso 1 1 calc R U . . .
C18 C 1.09544(19) 0.72119(18) 1.20940(16) 0.0243(6) Uani 1 1 d . . . . .
C19 C 0.95805(18) 0.61152(17) 1.07975(16) 0.0216(6) Uani 1 1 d . . . . .
C20 C 0.9194(2) 0.66678(19) 1.07203(18) 0.0296(7) Uani 1 1 d . . . . .
H20 H 0.943162 0.716778 1.099927 0.036 Uiso 1 1 calc R U . . .
C21 C 0.8472(2) 0.65025(19) 1.02462(18) 0.0318(7) Uani 1 1 d . . . . .
H21 H 0.821946 0.688866 1.020482 0.038 Uiso 1 1 calc R U . . .
C22 C 0.81090(18) 0.57739(18) 0.98275(16) 0.0220(6) Uani 1 1 d . . . . .
C23 C 0.84809(18) 0.52136(17) 0.99152(17) 0.0235(6) Uani 1 1 d . . . . .
H23 H 0.823602 0.471060 0.964687 0.028 Uiso 1 1 calc R U . . .
C24 C 0.92058(19) 0.53857(18) 1.03914(17) 0.0245(6) Uani 1 1 d . . . . .
H24 H 0.945251 0.499732 1.044199 0.029 Uiso 1 1 calc R U . . .
C25 C 0.73660(18) 0.56015(17) 0.92800(16) 0.0224(6) Uani 1 1 d . . . . .
C26 C 0.68161(18) 0.48990(18) 0.90840(17) 0.0244(6) Uani 1 1 d . . . . .
H26 H 0.690060 0.451104 0.932028 0.029 Uiso 1 1 calc R U . . .
C27 C 0.61445(19) 0.47629(18) 0.85444(17) 0.0245(6) Uani 1 1 d . . . . .
H27 H 0.577972 0.427642 0.841570 0.029 Uiso 1 1 calc R U . . .
C28 C 0.65159(19) 0.59717(18) 0.83871(17) 0.0247(6) Uani 1 1 d . . . . .
H28 H 0.641299 0.635279 0.814876 0.030 Uiso 1 1 calc R U . . .
C29 C 0.71964(19) 0.61441(18) 0.89096(17) 0.0262(6) Uani 1 1 d . . . . .
H29 H 0.755397 0.663325 0.902086 0.031 Uiso 1 1 calc R U . . .
C30 C 0.2577(2) 1.0077(2) 1.1632(2) 0.0360(8) Uani 1 1 d . . . . .
C31 C 0.1863(3) 0.9867(2) 1.1839(2) 0.0440(10) Uani 1 1 d . . . . .
H31 H 0.172209 1.021728 1.217604 0.053 Uiso 1 1 calc R U . . .
C32 C 0.1361(3) 0.9149(2) 1.1554(3) 0.0476(10) Uani 1 1 d . . . . .
H32 H 0.087021 0.901136 1.168823 0.057 Uiso 1 1 calc R U . . .
C33 C 0.1569(2) 0.8632(2) 1.1076(2) 0.0414(9) Uani 1 1 d . . . . .
H33 H 0.122377 0.813992 1.088380 0.050 Uiso 1 1 calc R U . . .
C34 C 0.2284(2) 0.88310(19) 1.0874(2) 0.0326(7) Uani 1 1 d . . . . .
H34 H 0.242735 0.846990 1.055006 0.039 Uiso 1 1 calc R U . . .
C35 C 0.2792(2) 0.95527(19) 1.11411(18) 0.0300(7) Uani 1 1 d . . . . .
C36 C 0.3296(2) 1.1268(2) 1.1059(2) 0.0379(8) Uani 1 1 d . . . . .
C37 C 0.3158(3) 1.1925(2) 1.0915(3) 0.0467(10) Uani 1 1 d . . . . .
H37 H 0.299083 1.224363 1.126046 0.056 Uiso 1 1 calc R U . . .
C38 C 0.3262(3) 1.2122(2) 1.0271(3) 0.0488(10) Uani 1 1 d . . . . .
H38 H 0.317145 1.257812 1.017686 0.059 Uiso 1 1 calc R U . . .
C39 C 0.3497(2) 1.1656(2) 0.9760(3) 0.0445(10) Uani 1 1 d . . . . .
H39 H 0.355827 1.178740 0.931222 0.053 Uiso 1 1 calc R U . . .
C40 C 0.3644(2) 1.0999(2) 0.9904(2) 0.0343(8) Uani 1 1 d . . . . .
H40 H 0.381550 1.068892 0.955574 0.041 Uiso 1 1 calc R U . . .
C41 C 0.3544(2) 1.07855(19) 1.05456(19) 0.0307(7) Uani 1 1 d . . . . .
C42 C 0.4168(3) 1.0928(2) 1.2229(2) 0.0400(9) Uani 1 1 d . . . . .
C43 C 0.4680(4) 1.1379(2) 1.2882(2) 0.0566(14) Uani 1 1 d . . . . .
H43 H 0.449274 1.170270 1.320447 0.068 Uiso 1 1 calc R U . . .
C44 C 0.5444(3) 1.1357(3) 1.3057(2) 0.0613(15) Uani 1 1 d . . . . .
H44 H 0.578413 1.167294 1.349409 0.074 Uiso 1 1 calc R U . . .
C45 C 0.5724(3) 1.0877(3) 1.2604(2) 0.0556(13) Uani 1 1 d . . . . .
H45 H 0.625513 1.086538 1.272788 0.067 Uiso 1 1 calc R U . . .
C46 C 0.5225(2) 1.0412(2) 1.1965(2) 0.0423(9) Uani 1 1 d . . . . .
H46 H 0.541415 1.007306 1.166132 0.051 Uiso 1 1 calc R U . . .
C47 C 0.4451(2) 1.04368(19) 1.17658(19) 0.0355(8) Uani 1 1 d . . . . .
C48 C 0.40270(19) 0.92112(18) 1.03059(17) 0.0249(6) Uani 1 1 d . . . . .
C49 C 0.4357(2) 0.87169(19) 1.06389(17) 0.0264(7) Uani 1 1 d . . . . .
H49 H 0.446701 0.879727 1.115407 0.032 Uiso 1 1 calc R U . . .
C50 C 0.45285(19) 0.81123(18) 1.02343(16) 0.0245(6) Uani 1 1 d . . . . .
H50 H 0.475096 0.778413 1.047325 0.029 Uiso 1 1 calc R U . . .
C51 C 0.43735(17) 0.79850(17) 0.94731(16) 0.0215(6) Uani 1 1 d . . . . .
C52 C 0.40421(19) 0.84710(19) 0.91381(17) 0.0263(7) Uani 1 1 d . . . . .
H52 H 0.393243 0.838927 0.862285 0.032 Uiso 1 1 calc R U . . .
C53 C 0.3869(2) 0.90723(19) 0.95425(17) 0.0274(7) Uani 1 1 d . . . . .
H53 H 0.364042 0.939531 0.930073 0.033 Uiso 1 1 calc R U . . .
C54 C 0.45389(17) 0.73393(18) 0.90252(16) 0.0224(6) Uani 1 1 d . . . . .
C55 C 0.4527(2) 0.66710(19) 0.92486(18) 0.0297(7) Uani 1 1 d . . . . .
H55 H 0.444188 0.662750 0.971700 0.036 Uiso 1 1 calc R U . . .
C56 C 0.4639(2) 0.60697(19) 0.87893(17) 0.0289(7) Uani 1 1 d . . . . .
H56 H 0.462878 0.561959 0.895500 0.035 Uiso 1 1 calc R U . . .
C57 C 0.48055(19) 0.67438(19) 0.79129(16) 0.0250(6) Uani 1 1 d . . . . .
H57 H 0.490835 0.677698 0.744793 0.030 Uiso 1 1 calc R U . . .
C58 C 0.47077(18) 0.73716(18) 0.83453(16) 0.0237(6) Uani 1 1 d . . . . .
H58 H 0.475551 0.782527 0.817910 0.028 Uiso 1 1 calc R U . . .
C59 C -0.16544(19) 0.27671(18) 0.21855(17) 0.0245(6) Uani 1 1 d . . . . .
C60 C -0.1856(2) 0.21360(19) 0.16211(18) 0.0295(7) Uani 1 1 d . . . . .
H60 H -0.235575 0.199312 0.129431 0.035 Uiso 1 1 calc R U . . .
C61 C -0.1331(2) 0.1711(2) 0.1531(2) 0.0366(8) Uani 1 1 d . . . . .
H61 H -0.147080 0.127942 0.114154 0.044 Uiso 1 1 calc R U . . .
C62 C -0.0607(2) 0.1917(2) 0.2007(2) 0.0362(8) Uani 1 1 d . . . . .
H62 H -0.024668 0.162830 0.193998 0.043 Uiso 1 1 calc R U . . .
C63 C -0.0400(2) 0.25415(19) 0.25820(18) 0.0288(7) Uani 1 1 d . . . . .
H63 H 0.009817 0.267254 0.291006 0.035 Uiso 1 1 calc R U . . .
C64 C -0.09180(18) 0.29792(18) 0.26821(16) 0.0233(6) Uani 1 1 d . . . . .
C65 C -0.16873(19) 0.42799(18) 0.23795(16) 0.0234(6) Uani 1 1 d . . . . .
C66 C -0.1930(2) 0.4749(2) 0.19536(17) 0.0279(7) Uani 1 1 d . . . . .
H66 H -0.240935 0.456386 0.159632 0.033 Uiso 1 1 calc R U . . .
C67 C -0.1475(2) 0.5484(2) 0.2048(2) 0.0341(8) Uani 1 1 d . . . . .
H67 H -0.164346 0.580155 0.175655 0.041 Uiso 1 1 calc R U . . .
C68 C -0.0775(2) 0.5755(2) 0.2567(2) 0.0337(8) Uani 1 1 d . . . . .
H68 H -0.046775 0.626083 0.263545 0.040 Uiso 1 1 calc R U . . .
C69 C -0.0517(2) 0.52881(19) 0.29927(18) 0.0280(7) Uani 1 1 d . . . . .
H69 H -0.003473 0.547790 0.334573 0.034 Uiso 1 1 calc R U . . .
C70 C -0.09647(18) 0.45460(18) 0.29016(16) 0.0233(6) Uani 1 1 d . . . . .
C71 C -0.23652(18) 0.33741(17) 0.32507(16) 0.0224(6) Uani 1 1 d . . . . .
C72 C -0.30919(19) 0.31833(18) 0.34384(18) 0.0255(6) Uani 1 1 d . . . . .
H72 H -0.356246 0.302561 0.306982 0.031 Uiso 1 1 calc R U . . .
C73 C -0.3131(2) 0.32229(19) 0.41644(18) 0.0284(7) Uani 1 1 d . . . . .
H73 H -0.362618 0.308504 0.428946 0.034 Uiso 1 1 calc R U . . .
C74 C -0.2450(2) 0.34624(19) 0.46986(18) 0.0288(7) Uani 1 1 d . . . . .
H74 H -0.247739 0.349542 0.519341 0.035 Uiso 1 1 calc R U . . .
C75 C -0.1717(2) 0.36574(18) 0.45202(17) 0.0257(6) Uani 1 1 d . . . . .
H75 H -0.125196 0.382680 0.489517 0.031 Uiso 1 1 calc R U . . .
C76 C -0.16633(18) 0.36056(17) 0.37950(16) 0.0216(6) Uani 1 1 d . . . . .
C77 C 0.02081(18) 0.40904(17) 0.40778(16) 0.0224(6) Uani 1 1 d . . . . .
C78 C 0.02727(19) 0.3833(2) 0.47227(18) 0.0295(7) Uani 1 1 d . . . . .
H78 H -0.018378 0.353178 0.482454 0.035 Uiso 1 1 calc R U . . .
C79 C 0.09860(19) 0.40072(19) 0.52159(18) 0.0277(7) Uani 1 1 d . . . . .
H79 H 0.100830 0.383420 0.565436 0.033 Uiso 1 1 calc R U . . .
C80 C 0.16710(18) 0.44324(17) 0.50775(16) 0.0216(6) Uani 1 1 d . . . . .
C81 C 0.16203(19) 0.46671(19) 0.44216(17) 0.0257(6) Uani 1 1 d . . . . .
H81 H 0.208328 0.493881 0.430531 0.031 Uiso 1 1 calc R U . . .
C82 C 0.09008(19) 0.45070(19) 0.39393(17) 0.0259(6) Uani 1 1 d . . . . .
H82 H 0.087809 0.468504 0.350351 0.031 Uiso 1 1 calc R U . . .
C83 C 0.24258(17) 0.46247(16) 0.56185(16) 0.0204(6) Uani 1 1 d . . . . .
C84 C 0.24440(18) 0.47033(18) 0.63585(16) 0.0242(6) Uani 1 1 d . . . . .
H84 H 0.196783 0.464196 0.652213 0.029 Uiso 1 1 calc R U . . .
C85 C 0.31512(18) 0.48700(18) 0.68549(17) 0.0245(6) Uani 1 1 d . . . . .
H85 H 0.314773 0.491993 0.735621 0.029 Uiso 1 1 calc R U . . .
C86 C 0.38308(18) 0.48945(18) 0.59460(16) 0.0231(6) Uani 1 1 d . . . . .
H86 H 0.431625 0.496519 0.579825 0.028 Uiso 1 1 calc R U . . .
C87 C 0.31497(18) 0.47255(17) 0.54193(16) 0.0232(6) Uani 1 1 d . . . . .
H87 H 0.317133 0.467751 0.492188 0.028 Uiso 1 1 calc R U . . .
C88 C 0.7079(2) -0.08389(18) 0.46757(19) 0.0288(7) Uani 1 1 d . . . . .
C89 C 0.7352(2) -0.1305(2) 0.5093(2) 0.0351(8) Uani 1 1 d . . . . .
H89 H 0.756071 -0.168504 0.487600 0.042 Uiso 1 1 calc R U . . .
C90 C 0.7320(2) -0.1215(2) 0.5821(2) 0.0385(8) Uani 1 1 d . . . . .
H90 H 0.749885 -0.153954 0.609663 0.046 Uiso 1 1 calc R U . . .
C91 C 0.7030(2) -0.0656(2) 0.6146(2) 0.0356(8) Uani 1 1 d . . . . .
H91 H 0.701841 -0.059095 0.664650 0.043 Uiso 1 1 calc R U . . .
C92 C 0.67530(19) -0.01861(19) 0.57358(18) 0.0287(7) Uani 1 1 d . . . . .
H92 H 0.655596 0.019899 0.596197 0.034 Uiso 1 1 calc R U . . .
C93 C 0.67625(18) -0.02758(17) 0.50016(17) 0.0241(6) Uani 1 1 d . . . . .
C94 C 0.7545(2) 0.0016(2) 0.3675(2) 0.0312(7) Uani 1 1 d . . . . .
C95 C 0.8189(2) 0.0184(2) 0.3356(2) 0.0429(9) Uani 1 1 d . . . . .
H95 H 0.840802 -0.020368 0.317395 0.052 Uiso 1 1 calc R U . . .
C96 C 0.8509(2) 0.0923(3) 0.3306(2) 0.0459(10) Uani 1 1 d . . . . .
H96 H 0.894321 0.103649 0.308480 0.055 Uiso 1 1 calc R U . . .
C97 C 0.8200(2) 0.1486(2) 0.3575(2) 0.0406(9) Uani 1 1 d . . . . .
H97 H 0.842222 0.198817 0.354019 0.049 Uiso 1 1 calc R U . . .
C98 C 0.7561(2) 0.1325(2) 0.3900(2) 0.0315(7) Uani 1 1 d . . . . .
H98 H 0.735080 0.171800 0.408459 0.038 Uiso 1 1 calc R U . . .
C99 C 0.72280(19) 0.05912(18) 0.39548(18) 0.0264(7) Uani 1 1 d . . . . .
C100 C 0.6065(2) -0.10624(18) 0.33267(18) 0.0285(7) Uani 1 1 d . . . . .
C101 C 0.5657(2) -0.1679(2) 0.27615(19) 0.0353(8) Uani 1 1 d . . . . .
H101 H 0.591915 -0.202638 0.257410 0.042 Uiso 1 1 calc R U . . .
C102 C 0.4867(3) -0.1786(2) 0.24713(19) 0.0382(9) Uani 1 1 d . . . . .
H102 H 0.458555 -0.221329 0.209200 0.046 Uiso 1 1 calc R U . . .
C103 C 0.4486(2) -0.1273(2) 0.27320(19) 0.0358(8) Uani 1 1 d . . . . .
H103 H 0.394361 -0.134921 0.253152 0.043 Uiso 1 1 calc R U . . .
C104 C 0.4895(2) -0.06415(19) 0.32893(18) 0.0293(7) Uani 1 1 d . . . . .
H104 H 0.463218 -0.028603 0.345747 0.035 Uiso 1 1 calc R U . . .
C105 C 0.56846(19) -0.05293(17) 0.35997(17) 0.0246(6) Uani 1 1 d . . . . .
C106 C 0.60276(19) 0.10269(17) 0.48247(17) 0.0236(6) Uani 1 1 d . . . . .
C107 C 0.52480(19) 0.10653(18) 0.47144(17) 0.0256(6) Uani 1 1 d . . . . .
H107 H 0.484698 0.066461 0.438380 0.031 Uiso 1 1 calc R U . . .
C108 C 0.50489(19) 0.16740(18) 0.50761(17) 0.0246(6) Uani 1 1 d . . . . .
H108 H 0.451659 0.168730 0.498824 0.030 Uiso 1 1 calc R U . . .
C109 C 0.56239(18) 0.22661(17) 0.55676(16) 0.0216(6) Uani 1 1 d . . . . .
C110 C 0.63980(19) 0.22284(18) 0.56924(18) 0.0262(6) Uani 1 1 d . . . . .
H110 H 0.679582 0.262223 0.603424 0.031 Uiso 1 1 calc R U . . .
C111 C 0.65936(19) 0.16214(18) 0.53225(18) 0.0268(7) Uani 1 1 d . . . . .
H111 H 0.712680 0.161068 0.541075 0.032 Uiso 1 1 calc R U . . .
C112 C 0.54266(18) 0.29270(17) 0.59565(16) 0.0203(6) Uani 1 1 d . . . . .
C113 C 0.46960(19) 0.28708(18) 0.61329(16) 0.0236(6) Uani 1 1 d . . . . .
H113 H 0.429516 0.240591 0.597941 0.028 Uiso 1 1 calc R U . . .
C114 C 0.45595(18) 0.34947(18) 0.65317(16) 0.0232(6) Uani 1 1 d . . . . .
H114 H 0.405921 0.344387 0.664734 0.028 Uiso 1 1 calc R U . . .
C115 C 0.57940(18) 0.42286(18) 0.65707(17) 0.0238(6) Uani 1 1 d . . . . .
H115 H 0.617814 0.470436 0.671373 0.029 Uiso 1 1 calc R U . . .
C116 C 0.59706(18) 0.36345(18) 0.61780(17) 0.0239(6) Uani 1 1 d . . . . .
H116 H 0.646907 0.370540 0.605535 0.029 Uiso 1 1 calc R U . . .
C117 C 0.3685(2) 0.4024(2) 0.9094(2) 0.0384(8) Uani 1 1 d . . . . .
C118 C 0.5727(2) 0.6536(2) 0.5773(2) 0.0354(8) Uani 1 1 d . . . . .
C119 C 0.9226(2) 0.8783(2) 0.6835(2) 0.0410(9) Uani 1 1 d . . . . .
C120 C 0.9261(2) 0.8467(2) 0.6146(2) 0.0447(9) Uani 1 1 d . . . . .
H120 H 0.958534 0.874617 0.588733 0.054 Uiso 1 1 calc R U . . .
C121 C 0.8809(3) 0.7727(2) 0.5830(2) 0.0456(10) Uani 1 1 d . . . . .
H121 H 0.882470 0.749999 0.535052 0.055 Uiso 1 1 calc R U . . .
C122 C 0.8346(2) 0.7325(2) 0.6204(2) 0.0444(10) Uani 1 1 d . . . . .
H122 H 0.803898 0.682265 0.598276 0.053 Uiso 1 1 calc R U . . .
C123 C 0.8321(2) 0.7644(2) 0.6897(2) 0.0421(9) Uani 1 1 d . . . . .
H123 H 0.799887 0.736039 0.715375 0.051 Uiso 1 1 calc R U . . .
C124 C 0.8765(2) 0.8379(2) 0.7226(2) 0.0411(9) Uani 1 1 d . . . . .
H124 H 0.875429 0.860051 0.770839 0.049 Uiso 1 1 calc R U . . .
Cl2A Cl -0.08727(13) 0.26976(13) 0.57291(14) 0.0888(8) Uani 0.745(3) 1 d D . P A 1
C25A C -0.0369(4) 0.2048(3) 0.5712(3) 0.1034(8) Uiso 0.745(3) 1 d G U P A 1
C26A C 0.0421(4) 0.2280(3) 0.6065(3) 0.1034(8) Uiso 0.745(3) 1 d DG U P A 1
H26A H 0.066369 0.279443 0.629972 0.124 Uiso 0.745(3) 1 calc R U P A 1
C27A C 0.0856(3) 0.1760(4) 0.6074(4) 0.1034(8) Uiso 0.745(3) 1 d G U P A 1
H27A H 0.139566 0.191879 0.631492 0.124 Uiso 0.745(3) 1 calc R U P A 1
C28A C 0.0501(4) 0.1008(4) 0.5730(4) 0.1034(8) Uiso 0.745(3) 1 d G U P A 1
H28A H 0.079805 0.065250 0.573616 0.124 Uiso 0.745(3) 1 calc R U P A 1
C29A C -0.0289(4) 0.0776(3) 0.5377(4) 0.1034(8) Uiso 0.745(3) 1 d G U P A 1
H29A H -0.053153 0.026184 0.514219 0.124 Uiso 0.745(3) 1 calc R U P A 1
C30A C -0.0724(3) 0.1296(4) 0.5368(4) 0.1034(8) Uiso 0.745(3) 1 d DG U P A 1
H30A H -0.126351 0.113746 0.512698 0.124 Uiso 0.745(3) 1 calc R U P A 1
Cl2B Cl 0.1497(5) 0.2691(5) 0.6426(4) 0.1034(8) Uiso 0.255(3) 1 d D U P A 2
C25B C 0.0672(7) 0.1983(7) 0.6028(6) 0.1034(8) Uiso 0.255(3) 1 d G U P A 2
C26B C 0.0709(9) 0.1269(8) 0.6108(9) 0.1034(8) Uiso 0.255(3) 1 d DG U P A 2
H26B H 0.117753 0.120552 0.637285 0.124 Uiso 0.255(3) 1 calc R U P A 2
C27B C 0.0062(11) 0.0649(7) 0.5800(11) 0.1034(8) Uiso 0.255(3) 1 d G U P A 2
H27B H 0.008718 0.016107 0.585456 0.124 Uiso 0.255(3) 1 calc R U P A 2
C28B C -0.0624(9) 0.0742(9) 0.5413(10) 0.1034(8) Uiso 0.255(3) 1 d G U P A 2
H28B H -0.106626 0.031787 0.520225 0.124 Uiso 0.255(3) 1 calc R U P A 2
C29B C -0.0661(8) 0.1455(10) 0.5333(11) 0.1034(8) Uiso 0.255(3) 1 d G U P A 2
H29B H -0.112935 0.151912 0.506823 0.124 Uiso 0.255(3) 1 calc R U P A 2
C30B C -0.0013(8) 0.2076(8) 0.5641(10) 0.1034(8) Uiso 0.255(3) 1 d DG U P A 2
H30B H -0.003899 0.256358 0.558651 0.124 Uiso 0.255(3) 1 calc R U P A 2
Cl3A Cl 0.6812(3) 0.9509(3) 0.1874(3) 0.1034(8) Uiso 0.361(3) 1 d D U P B 1
C31A C 0.7530(6) 0.9133(6) 0.1914(4) 0.1034(8) Uiso 0.361(3) 1 d G U P B 1
C32A C 0.7424(6) 0.8366(6) 0.1866(8) 0.1034(8) Uiso 0.361(3) 1 d DG U P B 1
H32A H 0.691212 0.804231 0.181136 0.124 Uiso 0.361(3) 1 calc R U P B 1
C33A C 0.8066(8) 0.8073(6) 0.1900(9) 0.1034(8) Uiso 0.361(3) 1 d G U P B 1
H33A H 0.799318 0.754867 0.186777 0.124 Uiso 0.361(3) 1 calc R U P B 1
C34A C 0.8815(7) 0.8546(8) 0.1981(7) 0.1034(8) Uiso 0.361(3) 1 d G U P B 1
H34A H 0.925370 0.834590 0.200355 0.124 Uiso 0.361(3) 1 calc R U P B 1
C35A C 0.8921(6) 0.9313(8) 0.2028(8) 0.1034(8) Uiso 0.361(3) 1 d G U P B 1
H35A H 0.943316 0.963679 0.208292 0.124 Uiso 0.361(3) 1 calc R U P B 1
C36A C 0.8279(7) 0.9606(6) 0.1994(7) 0.1034(8) Uiso 0.361(3) 1 d DG U P B 1
H36A H 0.835210 1.013045 0.202652 0.124 Uiso 0.361(3) 1 calc R U P B 1
Cl3B Cl 0.8351(3) 0.7405(3) 0.2115(3) 0.1618(19) Uiso 0.639(3) 1 d D . P B 2
C31B C 0.8289(4) 0.8193(3) 0.1838(3) 0.1034(8) Uiso 0.639(3) 1 d G U P B 2
C32B C 0.8887(4) 0.8550(4) 0.1538(4) 0.1034(8) Uiso 0.639(3) 1 d DG U P B 2
H32B H 0.931609 0.834574 0.149456 0.124 Uiso 0.639(3) 1 calc R U P B 2
C33B C 0.8856(4) 0.9204(4) 0.1303(5) 0.1034(8) Uiso 0.639(3) 1 d G U P B 2
H33B H 0.926451 0.944789 0.109898 0.124 Uiso 0.639(3) 1 calc R U P B 2
C34B C 0.8228(5) 0.9503(4) 0.1368(4) 0.1034(8) Uiso 0.639(3) 1 d G U P B 2
H34B H 0.820691 0.994997 0.120704 0.124 Uiso 0.639(3) 1 calc R U P B 2
C35B C 0.7630(4) 0.9146(5) 0.1667(5) 0.1034(8) Uiso 0.639(3) 1 d G U P B 2
H35B H 0.720089 0.934990 0.171068 0.124 Uiso 0.639(3) 1 calc R U P B 2
C36B C 0.7661(4) 0.8491(4) 0.1902(4) 0.1034(8) Uiso 0.639(3) 1 d DG U P B 2
H36B H 0.725245 0.824774 0.210626 0.124 Uiso 0.639(3) 1 calc R U P B 2

loop_
_atom_site_aniso_label
_atom_site_aniso_U_11
_atom_site_aniso_U_22
_atom_site_aniso_U_33
_atom_site_aniso_U_23
_atom_site_aniso_U_13
_atom_site_aniso_U_12
Zn1 0.01865(19) 0.0227(2) 0.02026(17) 0.00105(13) 0.00440(13) 0.00856(14)
Cl1 0.0446(6) 0.0357(6) 0.1137(11) -0.0080(6) 0.0257(7) 0.0055(5)
S1 0.0380(5) 0.0285(4) 0.0327(4) 0.0052(3) 0.0156(4) 0.0048(4)
S2 0.0254(4) 0.0266(4) 0.0298(4) 0.0062(3) 0.0098(3) 0.0079(3)
P1 0.0199(4) 0.0341(5) 0.0273(4) 0.0036(3) 0.0047(3) 0.0068(3)
P2 0.0724(8) 0.0191(4) 0.0459(6) 0.0019(4) 0.0285(5) 0.0146(5)
P3 0.0211(4) 0.0260(4) 0.0233(4) 0.0053(3) 0.0028(3) 0.0082(3)
P4 0.0390(5) 0.0233(4) 0.0424(5) 0.0086(4) 0.0185(4) 0.0179(4)
Si1 0.0322(5) 0.0188(4) 0.0269(4) 0.0028(3) 0.0088(4) 0.0090(4)
Si2 0.0198(4) 0.0215(4) 0.0200(4) 0.0033(3) 0.0045(3) 0.0056(3)
Si3 0.0173(4) 0.0226(4) 0.0230(4) 0.0060(3) 0.0048(3) 0.0055(3)
Si4 0.0229(4) 0.0170(4) 0.0296(4) 0.0050(3) 0.0104(3) 0.0081(3)
F1 0.0699(18) 0.0623(16) 0.0303(11) 0.0048(11) 0.0065(11) 0.0170(14)
F2 0.0655(17) 0.0774(19) 0.0646(16) 0.0323(14) 0.0412(14) 0.0471(15)
F3 0.082(2) 0.0595(17) 0.0553(15) 0.0302(13) 0.0390(14) 0.0157(14)
F4 0.0506(14) 0.0530(15) 0.0527(14) 0.0320(12) 0.0142(11) 0.0038(12)
F5 0.0510(14) 0.0442(13) 0.0531(13) 0.0117(11) 0.0066(11) 0.0313(11)
F6 0.0501(13) 0.0456(13) 0.0299(10) 0.0049(9) 0.0075(9) 0.0150(11)
O1 0.0313(12) 0.0296(12) 0.0276(11) 0.0068(9) 0.0127(10) 0.0087(10)
O2 0.0502(18) 0.061(2) 0.0401(15) 0.0041(14) 0.0091(13) -0.0123(15)
O3 0.0612(19) 0.0329(15) 0.0672(19) 0.0125(13) 0.0302(16) 0.0258(14)
O4 0.0232(11) 0.0257(11) 0.0256(10) 0.0048(9) 0.0084(9) 0.0077(9)
O5 0.0246(12) 0.0335(13) 0.0418(13) 0.0126(10) 0.0149(10) 0.0136(10)
O6 0.0376(14) 0.0308(13) 0.0403(14) 0.0003(11) 0.0099(11) 0.0021(11)
N1 0.0238(13) 0.0216(13) 0.0226(12) 0.0011(10) 0.0046(10) 0.0100(11)
N2 0.0219(13) 0.0272(14) 0.0215(12) 0.0035(10) 0.0053(10) 0.0089(11)
N3 0.0205(13) 0.0212(13) 0.0209(12) 0.0021(10) 0.0053(10) 0.0089(10)
N4 0.0207(13) 0.0207(13) 0.0224(12) 0.0019(10) 0.0061(10) 0.0073(10)
C1 0.0261(16) 0.0223(16) 0.0285(15) 0.0042(12) 0.0108(13) 0.0075(13)
C2 0.0287(17) 0.0216(16) 0.0435(19) 0.0050(14) 0.0171(15) 0.0061(13)
C3 0.044(2) 0.0271(18) 0.0401(19) 0.0086(14) 0.0255(17) 0.0070(15)
C4 0.048(2) 0.0239(17) 0.0274(16) 0.0067(13) 0.0166(15) 0.0063(15)
C5 0.0333(17) 0.0190(15) 0.0261(15) 0.0037(12) 0.0084(13) 0.0076(13)
C6 0.0278(16) 0.0170(14) 0.0252(14) 0.0035(11) 0.0106(12) 0.0063(12)
C7 0.0251(16) 0.0345(18) 0.0228(14) 0.0077(13) 0.0075(12) 0.0121(14)
C8 0.0306(18) 0.048(2) 0.0250(15) 0.0121(14) 0.0103(13) 0.0197(16)
C9 0.045(2) 0.042(2) 0.0308(17) 0.0161(15) 0.0170(15) 0.0269(17)
C10 0.043(2) 0.0310(18) 0.0307(16) 0.0120(14) 0.0179(15) 0.0172(16)
C11 0.0301(17) 0.0299(17) 0.0244(14) 0.0066(13) 0.0115(13) 0.0111(14)
C12 0.0259(16) 0.0306(17) 0.0204(13) 0.0062(12) 0.0086(12) 0.0120(13)
C13 0.0225(16) 0.0307(17) 0.0236(14) 0.0036(12) 0.0055(12) 0.0055(13)
C14 0.0257(17) 0.038(2) 0.0282(16) 0.0016(14) 0.0046(13) 0.0026(15)
C15 0.036(2) 0.034(2) 0.0331(18) -0.0046(15) 0.0072(15) 0.0023(16)
C16 0.0344(19) 0.0323(18) 0.0310(16) -0.0001(14) 0.0125(14) 0.0095(15)
C17 0.0271(16) 0.0293(17) 0.0245(14) 0.0056(13) 0.0097(13) 0.0065(13)
C18 0.0229(16) 0.0259(16) 0.0225(14) 0.0040(12) 0.0063(12) 0.0040(13)
C19 0.0209(15) 0.0214(15) 0.0218(13) 0.0035(11) 0.0052(11) 0.0053(12)
C20 0.0316(18) 0.0196(16) 0.0321(16) -0.0002(13) -0.0018(14) 0.0074(14)
C21 0.0353(19) 0.0238(17) 0.0329(17) -0.0002(13) -0.0039(14) 0.0148(15)
C22 0.0212(15) 0.0229(15) 0.0228(14) 0.0038(12) 0.0055(12) 0.0085(12)
C23 0.0232(15) 0.0192(15) 0.0271(15) 0.0021(12) 0.0047(12) 0.0069(12)
C24 0.0250(16) 0.0240(16) 0.0265(15) 0.0051(12) 0.0066(12) 0.0107(13)
C25 0.0225(15) 0.0225(15) 0.0222(14) -0.0006(11) 0.0048(12) 0.0104(12)
C26 0.0235(16) 0.0218(15) 0.0287(15) 0.0052(12) 0.0067(12) 0.0077(13)
C27 0.0223(15) 0.0229(16) 0.0271(15) 0.0029(12) 0.0046(12) 0.0068(13)
C28 0.0265(16) 0.0203(15) 0.0276(15) 0.0034(12) 0.0045(12) 0.0099(13)
C29 0.0267(16) 0.0203(15) 0.0284(15) 0.0006(12) 0.0010(13) 0.0079(13)
C30 0.051(2) 0.0218(17) 0.0423(19) 0.0080(14) 0.0221(17) 0.0157(16)
C31 0.061(3) 0.034(2) 0.054(2) 0.0153(17) 0.035(2) 0.0261(19)
C32 0.050(2) 0.040(2) 0.068(3) 0.022(2) 0.033(2) 0.0185(19)
C33 0.042(2) 0.0278(19) 0.059(2) 0.0144(17) 0.0183(19) 0.0094(16)
C34 0.038(2) 0.0219(17) 0.0401(18) 0.0058(14) 0.0121(15) 0.0119(15)
C35 0.0397(19) 0.0217(16) 0.0335(17) 0.0066(13) 0.0143(15) 0.0133(14)
C36 0.044(2) 0.0221(17) 0.051(2) 0.0069(15) 0.0163(17) 0.0121(16)
C37 0.057(3) 0.0244(19) 0.067(3) 0.0139(18) 0.025(2) 0.0175(18)
C38 0.050(2) 0.032(2) 0.076(3) 0.029(2) 0.020(2) 0.0177(19)
C39 0.039(2) 0.044(2) 0.063(3) 0.031(2) 0.0185(19) 0.0159(18)
C40 0.0288(18) 0.0318(19) 0.047(2) 0.0162(16) 0.0145(15) 0.0080(15)
C41 0.0303(18) 0.0215(16) 0.0392(18) 0.0057(14) 0.0070(14) 0.0065(14)
C42 0.064(3) 0.0201(17) 0.0307(17) 0.0046(14) 0.0126(17) 0.0022(17)
C43 0.100(4) 0.025(2) 0.0294(19) 0.0037(15) 0.014(2) -0.008(2)
C44 0.086(4) 0.038(2) 0.031(2) 0.0146(18) -0.008(2) -0.026(2)
C45 0.061(3) 0.047(3) 0.040(2) 0.025(2) -0.010(2) -0.014(2)
C46 0.045(2) 0.036(2) 0.0370(19) 0.0167(16) -0.0013(17) -0.0032(17)
C47 0.048(2) 0.0209(17) 0.0325(17) 0.0070(13) 0.0072(16) 0.0013(15)
C48 0.0258(16) 0.0223(15) 0.0278(15) 0.0041(12) 0.0090(13) 0.0080(13)
C49 0.0298(17) 0.0284(17) 0.0237(14) 0.0062(12) 0.0091(13) 0.0107(14)
C50 0.0279(16) 0.0250(16) 0.0247(14) 0.0089(12) 0.0096(12) 0.0099(13)
C51 0.0194(14) 0.0231(15) 0.0222(14) 0.0039(11) 0.0078(11) 0.0050(12)
C52 0.0271(16) 0.0283(17) 0.0234(14) 0.0036(12) 0.0049(12) 0.0097(14)
C53 0.0286(17) 0.0250(16) 0.0285(15) 0.0044(13) 0.0048(13) 0.0099(14)
C54 0.0184(14) 0.0264(16) 0.0231(14) 0.0036(12) 0.0055(11) 0.0086(12)
C55 0.0389(19) 0.0275(17) 0.0261(15) 0.0047(13) 0.0141(14) 0.0116(15)
C56 0.0394(19) 0.0274(17) 0.0239(15) 0.0054(13) 0.0121(14) 0.0132(15)
C57 0.0246(16) 0.0330(17) 0.0217(14) 0.0069(12) 0.0076(12) 0.0141(14)
C58 0.0237(15) 0.0266(16) 0.0254(14) 0.0081(12) 0.0090(12) 0.0111(13)
C59 0.0252(16) 0.0243(16) 0.0256(14) 0.0080(12) 0.0068(12) 0.0074(13)
C60 0.0306(18) 0.0268(17) 0.0287(16) 0.0036(13) 0.0034(13) 0.0077(14)
C61 0.044(2) 0.0310(19) 0.0341(18) 0.0013(14) 0.0071(16) 0.0149(16)
C62 0.039(2) 0.036(2) 0.0399(19) 0.0062(15) 0.0114(16) 0.0209(16)
C63 0.0272(17) 0.0309(18) 0.0322(16) 0.0092(14) 0.0084(13) 0.0125(14)
C64 0.0221(15) 0.0232(15) 0.0252(14) 0.0072(12) 0.0058(12) 0.0055(12)
C65 0.0249(16) 0.0257(16) 0.0249(14) 0.0070(12) 0.0114(12) 0.0118(13)
C66 0.0316(17) 0.0355(18) 0.0249(15) 0.0107(13) 0.0135(13) 0.0171(15)
C67 0.046(2) 0.0359(19) 0.0382(18) 0.0212(15) 0.0255(16) 0.0240(17)
C68 0.040(2) 0.0264(17) 0.047(2) 0.0155(15) 0.0272(17) 0.0141(15)
C69 0.0253(16) 0.0270(17) 0.0353(17) 0.0065(13) 0.0167(14) 0.0073(13)
C70 0.0232(15) 0.0249(16) 0.0262(14) 0.0079(12) 0.0114(12) 0.0092(13)
C71 0.0220(15) 0.0205(15) 0.0268(14) 0.0067(12) 0.0068(12) 0.0081(12)
C72 0.0209(15) 0.0219(15) 0.0342(16) 0.0075(13) 0.0064(13) 0.0059(12)
C73 0.0270(17) 0.0257(17) 0.0368(17) 0.0083(13) 0.0161(14) 0.0082(13)
C74 0.0328(18) 0.0293(17) 0.0293(16) 0.0088(13) 0.0139(14) 0.0114(14)
C75 0.0276(16) 0.0258(16) 0.0252(15) 0.0061(12) 0.0070(12) 0.0091(13)
C76 0.0206(15) 0.0187(14) 0.0272(15) 0.0062(11) 0.0075(12) 0.0063(12)
C77 0.0194(15) 0.0225(15) 0.0237(14) 0.0025(12) 0.0033(12) 0.0061(12)
C78 0.0199(16) 0.0339(18) 0.0353(17) 0.0140(14) 0.0065(13) 0.0041(14)
C79 0.0240(16) 0.0321(18) 0.0284(15) 0.0110(13) 0.0059(13) 0.0076(14)
C80 0.0206(15) 0.0215(15) 0.0235(14) 0.0025(11) 0.0057(12) 0.0082(12)
C81 0.0212(15) 0.0294(17) 0.0262(15) 0.0046(12) 0.0088(12) 0.0051(13)
C82 0.0256(16) 0.0301(17) 0.0227(14) 0.0052(12) 0.0066(12) 0.0089(13)
C83 0.0191(15) 0.0177(14) 0.0243(14) 0.0018(11) 0.0067(12) 0.0057(12)
C84 0.0199(15) 0.0310(17) 0.0239(14) 0.0038(12) 0.0087(12) 0.0104(13)
C85 0.0231(15) 0.0284(16) 0.0234(14) 0.0037(12) 0.0080(12) 0.0097(13)
C86 0.0199(15) 0.0262(16) 0.0234(14) 0.0017(12) 0.0080(12) 0.0073(12)
C87 0.0234(16) 0.0242(16) 0.0217(14) 0.0025(11) 0.0058(12) 0.0075(13)
C88 0.0277(17) 0.0215(16) 0.0402(18) 0.0093(13) 0.0100(14) 0.0089(13)
C89 0.0322(19) 0.0262(18) 0.049(2) 0.0123(15) 0.0072(16) 0.0120(15)
C90 0.035(2) 0.033(2) 0.049(2) 0.0186(17) 0.0022(16) 0.0102(16)
C91 0.0330(19) 0.036(2) 0.0338(17) 0.0115(15) 0.0035(15) 0.0026(15)
C92 0.0237(16) 0.0253(17) 0.0352(17) 0.0072(13) 0.0065(13) 0.0033(13)
C93 0.0199(15) 0.0196(15) 0.0329(16) 0.0064(12) 0.0076(12) 0.0040(12)
C94 0.0331(18) 0.0283(17) 0.0421(18) 0.0136(14) 0.0190(15) 0.0154(15)
C95 0.038(2) 0.046(2) 0.061(2) 0.0198(19) 0.0295(19) 0.0248(18)
C96 0.038(2) 0.054(2) 0.065(3) 0.032(2) 0.034(2) 0.0193(19)
C97 0.033(2) 0.039(2) 0.060(2) 0.0273(19) 0.0200(18) 0.0104(17)
C98 0.0291(17) 0.0287(18) 0.0431(19) 0.0147(15) 0.0122(15) 0.0122(14)
C99 0.0252(16) 0.0232(16) 0.0350(16) 0.0090(13) 0.0118(13) 0.0095(13)
C100 0.0383(19) 0.0204(16) 0.0315(16) 0.0088(13) 0.0136(14) 0.0106(14)
C101 0.053(2) 0.0235(17) 0.0331(17) 0.0064(14) 0.0149(16) 0.0133(16)
C102 0.056(2) 0.0206(17) 0.0309(17) 0.0031(13) 0.0075(16) 0.0020(16)
C103 0.037(2) 0.0336(19) 0.0306(17) 0.0062(14) 0.0063(15) -0.0003(16)
C104 0.0316(18) 0.0263(17) 0.0300(16) 0.0066(13) 0.0102(14) 0.0056(14)
C105 0.0308(17) 0.0172(15) 0.0281(15) 0.0062(12) 0.0123(13) 0.0057(13)
C106 0.0250(16) 0.0192(15) 0.0309(15) 0.0065(12) 0.0116(13) 0.0101(12)
C107 0.0221(16) 0.0232(16) 0.0299(15) 0.0021(12) 0.0062(12) 0.0063(13)
C108 0.0206(15) 0.0239(16) 0.0313(15) 0.0057(12) 0.0081(12) 0.0086(13)
C109 0.0244(15) 0.0188(15) 0.0244(14) 0.0058(11) 0.0091(12) 0.0082(12)
C110 0.0223(16) 0.0227(16) 0.0321(16) 0.0034(12) 0.0042(13) 0.0068(13)
C111 0.0220(16) 0.0265(17) 0.0337(16) 0.0050(13) 0.0054(13) 0.0120(13)
C112 0.0227(15) 0.0189(14) 0.0218(13) 0.0056(11) 0.0058(11) 0.0090(12)
C113 0.0237(16) 0.0216(15) 0.0258(14) 0.0045(12) 0.0087(12) 0.0051(12)
C114 0.0203(15) 0.0237(16) 0.0263(14) 0.0041(12) 0.0090(12) 0.0059(12)
C115 0.0205(15) 0.0207(15) 0.0298(15) 0.0037(12) 0.0053(12) 0.0065(12)
C116 0.0191(15) 0.0243(16) 0.0302(15) 0.0052(12) 0.0091(12) 0.0075(12)
C117 0.046(2) 0.044(2) 0.0347(18) 0.0172(16) 0.0167(17) 0.0183(18)
C118 0.037(2) 0.036(2) 0.0406(19) 0.0147(16) 0.0157(16) 0.0159(16)
C119 0.0275(19) 0.031(2) 0.064(3) 0.0070(18) 0.0098(17) 0.0120(16)
C120 0.040(2) 0.044(2) 0.060(2) 0.0188(19) 0.0195(19) 0.0209(19)
C121 0.047(2) 0.043(2) 0.052(2) 0.0056(18) 0.0102(19) 0.0251(19)
C122 0.035(2) 0.031(2) 0.065(3) 0.0058(18) -0.0001(19) 0.0152(17)
C123 0.0285(19) 0.042(2) 0.064(3) 0.0225(19) 0.0135(18) 0.0156(17)
C124 0.0316(19) 0.047(2) 0.052(2) 0.0101(18) 0.0123(17) 0.0226(18)
Cl2A 0.0894(14) 0.0990(16) 0.137(2) 0.0917(16) 0.0703(14) 0.0582(13)

loop_
_atom_type_symbol
_atom_type_description
_atom_type_scat_dispersion_real
_atom_type_scat_dispersion_imag
_atom_type_scat_source
C C 0.0014 0.0010 'International Tables Vol C Tables 4.2.6.8 and 6.1.1.4'
H H 0.0000 0.0000 'International Tables Vol C Tables 4.2.6.8 and 6.1.1.4'
N N 0.0030 0.0020 'International Tables Vol C Tables 4.2.6.8 and 6.1.1.4'
O O 0.0059 0.0036 'International Tables Vol C Tables 4.2.6.8 and 6.1.1.4'
F F 0.0102 0.0062 'International Tables Vol C Tables 4.2.6.8 and 6.1.1.4'
Si Si 0.0537 0.0440 'International Tables Vol C Tables 4.2.6.8 and 6.1.1.4'
P P 0.0677 0.0591 'International Tables Vol C Tables 4.2.6.8 and 6.1.1.4'
S S 0.0838 0.0777 'International Tables Vol C Tables 4.2.6.8 and 6.1.1.4'
Cl Cl 0.1018 0.1002 'International Tables Vol C Tables 4.2.6.8 and 6.1.1.4'
Zn Zn 0.3288 0.9511 'International Tables Vol C Tables 4.2.6.8 and 6.1.1.4'

loop_
_geom_angle_atom_site_label_1
_geom_angle_atom_site_label_2
_geom_angle_atom_site_label_3
_geom_angle
_geom_angle_site_symmetry_1
_geom_angle_site_symmetry_3
_geom_angle_publ_flag
N3 Zn1 N4 88.88(11) . . ?
N3 Zn1 N1 179.30(10) . . ?
N4 Zn1 N1 91.27(11) . . ?
N3 Zn1 N2 93.37(10) . . ?
N4 Zn1 N2 177.74(10) . . ?
N1 Zn1 N2 86.48(11) . . ?
N3 Zn1 O1 92.02(11) . . ?
N4 Zn1 O1 91.81(11) . . ?
N1 Zn1 O1 88.66(11) . . ?
N2 Zn1 O1 88.36(11) . . ?
N3 Zn1 O4 86.86(11) . . ?
N4 Zn1 O4 88.01(11) . . ?
N1 Zn1 O4 92.46(11) . . ?
N2 Zn1 O4 91.87(11) . . ?
O1 Zn1 O4 178.87(8) . . ?
O2 S1 O3 116.3(2) . . ?
O2 S1 O1 113.89(18) . . ?
O3 S1 O1 114.09(18) . . ?
O2 S1 C117 104.7(2) . . ?
O3 S1 C117 103.70(18) . . ?
O1 S1 C117 101.87(17) . . ?
O6 S2 O5 116.12(17) . . ?
O6 S2 O4 113.60(15) . . ?
O5 S2 O4 114.53(15) . . ?
O6 S2 C118 104.11(18) . . ?
O5 S2 C118 104.47(16) . . ?
O4 S2 C118 101.76(16) . . ?
C1 P1 C13 98.43(15) . . ?
C1 P1 C7 97.45(14) . . ?
C13 P1 C7 100.27(16) . . ?
C30 P2 C42 100.99(18) . . ?
C30 P2 C36 98.18(17) . . ?
C42 P2 C36 96.71(18) . . ?
C59 P3 C71 98.91(14) . . ?
C59 P3 C65 99.10(16) . . ?
C71 P3 C65 98.46(14) . . ?
C88 P4 C94 99.44(16) . . ?
C88 P4 C100 98.11(15) . . ?
C94 P4 C100 98.98(16) . . ?
C35 Si1 C48 111.50(16) . . ?
C35 Si1 C47 105.22(17) . . ?
C48 Si1 C47 114.77(18) . . ?
C35 Si1 C41 102.03(16) . . ?
C48 Si1 C41 121.04(16) . . ?
C47 Si1 C41 100.34(17) . . ?
C19 Si2 C18 118.00(14) . . ?
C19 Si2 C12 119.20(15) . . ?
C18 Si2 C12 103.90(16) . . ?
C19 Si2 C6 109.75(15) . . ?
C18 Si2 C6 102.31(15) . . ?
C12 Si2 C6 101.20(15) . . ?
C77 Si3 C70 117.37(15) . . ?
C77 Si3 C64 113.61(14) . . ?
C70 Si3 C64 102.72(15) . . ?
C77 Si3 C76 117.06(15) . . ?
C70 Si3 C76 101.02(14) . . ?
C64 Si3 C76 102.89(14) . . ?
C106 Si4 C93 111.87(15) . . ?
C106 Si4 C99 113.29(15) . . ?
C93 Si4 C99 102.01(15) . . ?
C106 Si4 C105 121.76(16) . . ?
C93 Si4 C105 102.43(16) . . ?
C99 Si4 C105 103.18(15) . . ?
S1 O1 Zn1 154.28(15) . . ?
S2 O4 Zn1 153.81(15) . . ?
C28 N1 C27 117.2(3) . . ?
C28 N1 Zn1 119.4(2) . . ?
C27 N1 Zn1 123.2(2) . . ?
C57 N2 C56 117.0(3) . . ?
C57 N2 Zn1 122.0(2) . . ?
C56 N2 Zn1 121.1(2) . . ?
C86 N3 C85 117.3(3) . . ?
C86 N3 Zn1 121.0(2) . . ?
C85 N3 Zn1 121.5(2) . . ?
C114 N4 C115 116.7(3) . . ?
C114 N4 Zn1 123.6(2) . . ?
C115 N4 Zn1 119.7(2) . . ?
C2 C1 C6 120.2(3) . . ?
C2 C1 P1 120.3(3) . . ?
C6 C1 P1 119.5(2) . . ?
C3 C2 C1 119.7(3) . . ?
C3 C2 H2 120.2 . . ?
C1 C2 H2 120.2 . . ?
C4 C3 C2 120.4(3) . . ?
C4 C3 H3 119.8 . . ?
C2 C3 H3 119.8 . . ?
C3 C4 C5 120.4(3) . . ?
C3 C4 H4 119.8 . . ?
C5 C4 H4 119.8 . . ?
C6 C5 C4 120.2(3) . . ?
C6 C5 H5 119.9 . . ?
C4 C5 H5 119.9 . . ?
C5 C6 C1 119.1(3) . . ?
C5 C6 Si2 125.7(3) . . ?
C1 C6 Si2 115.2(2) . . ?
C8 C7 C12 119.8(3) . . ?
C8 C7 P1 117.9(3) . . ?
C12 C7 P1 122.3(2) . . ?
C9 C8 C7 120.6(3) . . ?
C9 C8 H8 119.7 . . ?
C7 C8 H8 119.7 . . ?
C8 C9 C10 119.9(3) . . ?
C8 C9 H9 120.0 . . ?
C10 C9 H9 120.0 . . ?
C9 C10 C11 120.0(3) . . ?
C9 C10 H10 120.0 . . ?
C11 C10 H10 120.0 . . ?
C10 C11 C12 121.1(3) . . ?
C10 C11 H11 119.5 . . ?
C12 C11 H11 119.5 . . ?
C11 C12 C7 118.6(3) . . ?
C11 C12 Si2 129.2(3) . . ?
C7 C12 Si2 112.2(2) . . ?
C14 C13 C18 120.1(3) . . ?
C14 C13 P1 118.3(3) . . ?
C18 C13 P1 121.6(2) . . ?
C15 C14 C13 120.1(3) . . ?
C15 C14 H14 120.0 . . ?
C13 C14 H14 120.0 . . ?
C16 C15 C14 120.5(3) . . ?
C16 C15 H15 119.7 . . ?
C14 C15 H15 119.7 . . ?
C15 C16 C17 120.1(3) . . ?
C15 C16 H16 119.9 . . ?
C17 C16 H16 119.9 . . ?
C16 C17 C18 120.7(3) . . ?
C16 C17 H17 119.7 . . ?
C18 C17 H17 119.7 . . ?
C17 C18 C13 118.4(3) . . ?
C17 C18 Si2 128.6(3) . . ?
C13 C18 Si2 112.9(2) . . ?
C24 C19 C20 117.7(3) . . ?
C24 C19 Si2 120.7(2) . . ?
C20 C19 Si2 121.2(2) . . ?
C21 C20 C19 121.3(3) . . ?
C21 C20 H20 119.3 . . ?
C19 C20 H20 119.3 . . ?
C20 C21 C22 120.7(3) . . ?
C20 C21 H21 119.7 . . ?
C22 C21 H21 119.7 . . ?
C23 C22 C21 118.5(3) . . ?
C23 C22 C25 120.3(3) . . ?
C21 C22 C25 121.2(3) . . ?
C24 C23 C22 120.4(3) . . ?
C24 C23 H23 119.8 . . ?
C22 C23 H23 119.8 . . ?
C23 C24 C19 121.5(3) . . ?
C23 C24 H24 119.3 . . ?
C19 C24 H24 119.3 . . ?
C26 C25 C29 116.5(3) . . ?
C26 C25 C22 122.9(3) . . ?
C29 C25 C22 120.6(3) . . ?
C27 C26 C25 120.2(3) . . ?
C27 C26 H26 119.9 . . ?
C25 C26 H26 119.9 . . ?
N1 C27 C26 122.7(3) . . ?
N1 C27 H27 118.6 . . ?
C26 C27 H27 118.6 . . ?
N1 C28 C29 123.3(3) . . ?
N1 C28 H28 118.4 . . ?
C29 C28 H28 118.4 . . ?
C28 C29 C25 120.2(3) . . ?
C28 C29 H29 119.9 . . ?
C25 C29 H29 119.9 . . ?
C31 C30 C35 119.9(3) . . ?
C31 C30 P2 118.7(3) . . ?
C35 C30 P2 121.2(3) . . ?
C32 C31 C30 120.1(3) . . ?
C32 C31 H31 119.9 . . ?
C30 C31 H31 119.9 . . ?
C33 C32 C31 120.2(4) . . ?
C33 C32 H32 119.9 . . ?
C31 C32 H32 119.9 . . ?
C32 C33 C34 120.2(4) . . ?
C32 C33 H33 119.9 . . ?
C34 C33 H33 119.9 . . ?
C33 C34 C35 120.7(3) . . ?
C33 C34 H34 119.7 . . ?
C35 C34 H34 119.7 . . ?
C34 C35 C30 118.9(3) . . ?
C34 C35 Si1 127.3(3) . . ?
C30 C35 Si1 113.7(3) . . ?
C37 C36 C41 120.4(4) . . ?
C37 C36 P2 117.7(3) . . ?
C41 C36 P2 121.8(3) . . ?
C38 C37 C36 120.2(4) . . ?
C38 C37 H37 119.9 . . ?
C36 C37 H37 119.9 . . ?
C37 C38 C39 120.2(4) . . ?
C37 C38 H38 119.9 . . ?
C39 C38 H38 119.9 . . ?
C40 C39 C38 119.9(4) . . ?
C40 C39 H39 120.1 . . ?
C38 C39 H39 120.1 . . ?
C39 C40 C41 121.3(4) . . ?
C39 C40 H40 119.3 . . ?
C41 C40 H40 119.3 . . ?
C40 C41 C36 117.9(3) . . ?
C40 C41 Si1 129.8(3) . . ?
C36 C41 Si1 112.2(3) . . ?
C43 C42 C47 118.9(4) . . ?
C43 C42 P2 119.4(4) . . ?
C47 C42 P2 121.4(3) . . ?
C44 C43 C42 120.8(5) . . ?
C44 C43 H43 119.6 . . ?
C42 C43 H43 119.6 . . ?
C43 C44 C45 120.6(4) . . ?
C43 C44 H44 119.7 . . ?
C45 C44 H44 119.7 . . ?
C44 C45 C46 119.7(5) . . ?
C44 C45 H45 120.1 . . ?
C46 C45 H45 120.1 . . ?
C45 C46 C47 120.8(5) . . ?
C45 C46 H46 119.6 . . ?
C47 C46 H46 119.6 . . ?
C46 C47 C42 119.2(4) . . ?
C46 C47 Si1 127.2(3) . . ?
C42 C47 Si1 113.3(3) . . ?
C49 C48 C53 117.6(3) . . ?
C49 C48 Si1 118.5(2) . . ?
C53 C48 Si1 123.6(2) . . ?
C50 C49 C48 121.6(3) . . ?
C50 C49 H49 119.2 . . ?
C48 C49 H49 119.2 . . ?
C49 C50 C51 120.1(3) . . ?
C49 C50 H50 119.9 . . ?
C51 C50 H50 119.9 . . ?
C52 C51 C50 118.7(3) . . ?
C52 C51 C54 119.9(3) . . ?
C50 C51 C54 121.5(3) . . ?
C53 C52 C51 121.1(3) . . ?
C53 C52 H52 119.4 . . ?
C51 C52 H52 119.4 . . ?
C52 C53 C48 120.9(3) . . ?
C52 C53 H53 119.6 . . ?
C48 C53 H53 119.6 . . ?
C55 C54 C58 116.5(3) . . ?
C55 C54 C51 122.5(3) . . ?
C58 C54 C51 121.0(3) . . ?
C56 C55 C54 120.0(3) . . ?
C56 C55 H55 120.0 . . ?
C54 C55 H55 120.0 . . ?
N2 C56 C55 123.2(3) . . ?
N2 C56 H56 118.4 . . ?
C55 C56 H56 118.4 . . ?
N2 C57 C58 123.1(3) . . ?
N2 C57 H57 118.5 . . ?
C58 C57 H57 118.5 . . ?
C57 C58 C54 120.1(3) . . ?
C57 C58 H58 119.9 . . ?
C54 C58 H58 119.9 . . ?
C60 C59 C64 120.4(3) . . ?
C60 C59 P3 119.2(3) . . ?
C64 C59 P3 120.3(2) . . ?
C59 C60 C61 120.3(3) . . ?
C59 C60 H60 119.9 . . ?
C61 C60 H60 119.9 . . ?
C62 C61 C60 119.9(3) . . ?
C62 C61 H61 120.1 . . ?
C60 C61 H61 120.1 . . ?
C61 C62 C63 120.6(3) . . ?
C61 C62 H62 119.7 . . ?
C63 C62 H62 119.7 . . ?
C62 C63 C64 120.4(3) . . ?
C62 C63 H63 119.8 . . ?
C64 C63 H63 119.8 . . ?
C63 C64 C59 118.3(3) . . ?
C63 C64 Si3 127.3(3) . . ?
C59 C64 Si3 114.4(2) . . ?
C66 C65 C70 120.1(3) . . ?
C66 C65 P3 118.4(3) . . ?
C70 C65 P3 121.4(2) . . ?
C67 C66 C65 120.4(3) . . ?
C67 C66 H66 119.8 . . ?
C65 C66 H66 119.8 . . ?
C68 C67 C66 119.9(3) . . ?
C68 C67 H67 120.0 . . ?
C66 C67 H67 120.0 . . ?
C67 C68 C69 120.3(3) . . ?
C67 C68 H68 119.8 . . ?
C69 C68 H68 119.8 . . ?
C70 C69 C68 120.5(3) . . ?
C70 C69 H69 119.8 . . ?
C68 C69 H69 119.8 . . ?
C69 C70 C65 118.7(3) . . ?
C69 C70 Si3 128.1(3) . . ?
C65 C70 Si3 113.2(2) . . ?
C72 C71 C76 120.2(3) . . ?
C72 C71 P3 118.0(2) . . ?
C76 C71 P3 121.8(2) . . ?
C73 C72 C71 120.3(3) . . ?
C73 C72 H72 119.8 . . ?
C71 C72 H72 119.8 . . ?
C74 C73 C72 119.8(3) . . ?
C74 C73 H73 120.1 . . ?
C72 C73 H73 120.1 . . ?
C73 C74 C75 120.6(3) . . ?
C73 C74 H74 119.7 . . ?
C75 C74 H74 119.7 . . ?
C74 C75 C76 120.6(3) . . ?
C74 C75 H75 119.7 . . ?
C76 C75 H75 119.7 . . ?
C75 C76 C71 118.5(3) . . ?
C75 C76 Si3 128.6(2) . . ?
C71 C76 Si3 112.9(2) . . ?
C82 C77 C78 117.1(3) . . ?
C82 C77 Si3 122.4(2) . . ?
C78 C77 Si3 120.4(2) . . ?
C79 C78 C77 121.6(3) . . ?
C79 C78 H78 119.2 . . ?
C77 C78 H78 119.2 . . ?
C78 C79 C80 120.9(3) . . ?
C78 C79 H79 119.6 . . ?
C80 C79 H79 119.6 . . ?
C79 C80 C81 118.1(3) . . ?
C79 C80 C83 120.0(3) . . ?
C81 C80 C83 121.8(3) . . ?
C82 C81 C80 120.6(3) . . ?
C82 C81 H81 119.7 . . ?
C80 C81 H81 119.7 . . ?
C81 C82 C77 121.7(3) . . ?
C81 C82 H82 119.2 . . ?
C77 C82 H82 119.2 . . ?
C84 C83 C87 116.6(3) . . ?
C84 C83 C80 121.0(3) . . ?
C87 C83 C80 122.4(3) . . ?
C85 C84 C83 120.3(3) . . ?
C85 C84 H84 119.9 . . ?
C83 C84 H84 119.9 . . ?
N3 C85 C84 122.7(3) . . ?
N3 C85 H85 118.7 . . ?
C84 C85 H85 118.7 . . ?
N3 C86 C87 123.4(3) . . ?
N3 C86 H86 118.3 . . ?
C87 C86 H86 118.3 . . ?
C86 C87 C83 119.8(3) . . ?
C86 C87 H87 120.1 . . ?
C83 C87 H87 120.1 . . ?
C89 C88 C93 119.4(3) . . ?
C89 C88 P4 119.9(3) . . ?
C93 C88 P4 120.7(2) . . ?
C90 C89 C88 120.5(3) . . ?
C90 C89 H89 119.8 . . ?
C88 C89 H89 119.8 . . ?
C91 C90 C89 120.4(3) . . ?
C91 C90 H90 119.8 . . ?
C89 C90 H90 119.8 . . ?
C90 C91 C92 119.8(3) . . ?
C90 C91 H91 120.1 . . ?
C92 C91 H91 120.1 . . ?
C93 C92 C91 120.9(3) . . ?
C93 C92 H92 119.6 . . ?
C91 C92 H92 119.6 . . ?
C92 C93 C88 119.0(3) . . ?
C92 C93 Si4 127.2(3) . . ?
C88 C93 Si4 113.8(2) . . ?
C95 C94 C99 120.2(3) . . ?
C95 C94 P4 118.7(3) . . ?
C99 C94 P4 121.1(3) . . ?
C96 C95 C94 119.7(3) . . ?
C96 C95 H95 120.2 . . ?
C94 C95 H95 120.2 . . ?
C97 C96 C95 120.4(3) . . ?
C97 C96 H96 119.8 . . ?
C95 C96 H96 119.8 . . ?
C96 C97 C98 120.2(3) . . ?
C96 C97 H97 119.9 . . ?
C98 C97 H97 119.9 . . ?
C99 C98 C97 120.6(3) . . ?
C99 C98 H98 119.7 . . ?
C97 C98 H98 119.7 . . ?
C98 C99 C94 118.9(3) . . ?
C98 C99 Si4 127.5(2) . . ?
C94 C99 Si4 113.6(2) . . ?
C101 C100 C105 120.6(3) . . ?
C101 C100 P4 117.5(3) . . ?
C105 C100 P4 122.0(3) . . ?
C102 C101 C100 120.0(3) . . ?
C102 C101 H101 120.0 . . ?
C100 C101 H101 120.0 . . ?
C103 C102 C101 120.2(3) . . ?
C103 C102 H102 119.9 . . ?
C101 C102 H102 119.9 . . ?
C102 C103 C104 120.3(4) . . ?
C102 C103 H103 119.9 . . ?
C104 C103 H103 119.9 . . ?
C105 C104 C103 120.6(3) . . ?
C105 C104 H104 119.7 . . ?
C103 C104 H104 119.7 . . ?
C104 C105 C100 118.3(3) . . ?
C104 C105 Si4 129.5(2) . . ?
C100 C105 Si4 112.1(3) . . ?
C111 C106 C107 117.2(3) . . ?
C111 C106 Si4 117.5(2) . . ?
C107 C106 Si4 125.3(2) . . ?
C108 C107 C106 121.5(3) . . ?
C108 C107 H107 119.2 . . ?
C106 C107 H107 119.2 . . ?
C107 C108 C109 120.4(3) . . ?
C107 C108 H108 119.8 . . ?
C109 C108 H108 119.8 . . ?
C108 C109 C110 118.6(3) . . ?
C108 C109 C112 121.4(3) . . ?
C110 C109 C112 120.0(3) . . ?
C111 C110 C109 120.6(3) . . ?
C111 C110 H110 119.7 . . ?
C109 C110 H110 119.7 . . ?
C110 C111 C106 121.6(3) . . ?
C110 C111 H111 119.2 . . ?
C106 C111 H111 119.2 . . ?
C116 C112 C113 116.6(3) . . ?
C116 C112 C109 121.3(3) . . ?
C113 C112 C109 122.1(3) . . ?
C114 C113 C112 119.6(3) . . ?
C114 C113 H113 120.2 . . ?
C112 C113 H113 120.2 . . ?
N4 C114 C113 123.5(3) . . ?
N4 C114 H114 118.3 . . ?
C113 C114 H114 118.3 . . ?
N4 C115 C116 123.0(3) . . ?
N4 C115 H115 118.5 . . ?
C116 C115 H115 118.5 . . ?
C115 C116 C112 120.6(3) . . ?
C115 C116 H116 119.7 . . ?
C112 C116 H116 119.7 . . ?
F1 C117 F3 109.1(3) . . ?
F1 C117 F2 107.5(3) . . ?
F3 C117 F2 107.8(3) . . ?
F1 C117 S1 110.8(3) . . ?
F3 C117 S1 110.8(3) . . ?
F2 C117 S1 110.7(3) . . ?
F4 C118 F5 108.4(3) . . ?
F4 C118 F6 107.4(3) . . ?
F5 C118 F6 106.2(3) . . ?
F4 C118 S2 111.6(3) . . ?
F5 C118 S2 111.5(2) . . ?
F6 C118 S2 111.4(3) . . ?
C120 C119 C124 121.5(4) . . ?
C120 C119 Cl1 119.6(3) . . ?
C124 C119 Cl1 118.9(3) . . ?
C119 C120 C121 118.6(4) . . ?
C119 C120 H120 120.7 . . ?
C121 C120 H120 120.7 . . ?
C122 C121 C120 120.6(4) . . ?
C122 C121 H121 119.7 . . ?
C120 C121 H121 119.7 . . ?
C121 C122 C123 120.3(4) . . ?
C121 C122 H122 119.8 . . ?
C123 C122 H122 119.8 . . ?
C122 C123 C124 120.4(4) . . ?
C122 C123 H123 119.8 . . ?
C124 C123 H123 119.8 . . ?
C119 C124 C123 118.5(4) . . ?
C119 C124 H124 120.7 . . ?
C123 C124 H124 120.7 . . ?
C26A C25A C30A 120.0 . . ?
C26A C25A Cl2A 118.1(4) . . ?
C30A C25A Cl2A 121.9(4) . . ?
C25A C26A C27A 120.0 . . ?
C25A C26A H26A 120.0 . . ?
C27A C26A H26A 120.0 . . ?
C28A C27A C26A 120.0 . . ?
C28A C27A H27A 120.0 . . ?
C26A C27A H27A 120.0 . . ?
C27A C28A C29A 120.0 . . ?
C27A C28A H28A 120.0 . . ?
C29A C28A H28A 120.0 . . ?
C28A C29A C30A 120.0 . . ?
C28A C29A H29A 120.0 . . ?
C30A C29A H29A 120.0 . . ?
C29A C30A C25A 120.0 . . ?
C29A C30A H30A 120.0 . . ?
C25A C30A H30A 120.0 . . ?
C26B C25B C30B 120.0 . . ?
C26B C25B Cl2B 115.6(7) . . ?
C30B C25B Cl2B 124.4(7) . . ?
C25B C26B C27B 120.0 . . ?
C25B C26B H26B 120.0 . . ?
C27B C26B H26B 120.0 . . ?
C26B C27B C28B 120.0 . . ?
C26B C27B H27B 120.0 . . ?
C28B C27B H27B 120.0 . . ?
C27B C28B C29B 120.0 . . ?
C27B C28B H28B 120.0 . . ?
C29B C28B H28B 120.0 . . ?
C30B C29B C28B 120.0 . . ?
C30B C29B H29B 120.0 . . ?
C28B C29B H29B 120.0 . . ?
C29B C30B C25B 120.0 . . ?
C29B C30B H30B 120.0 . . ?
C25B C30B H30B 120.0 . . ?
C32A C31A C36A 120.0 . . ?
C32A C31A Cl3A 122.6(6) . . ?
C36A C31A Cl3A 117.4(6) . . ?
C31A C32A C33A 120.0 . . ?
C31A C32A H32A 120.0 . . ?
C33A C32A H32A 120.0 . . ?
C34A C33A C32A 120.0 . . ?
C34A C33A H33A 120.0 . . ?
C32A C33A H33A 120.0 . . ?
C33A C34A C35A 120.0 . . ?
C33A C34A H34A 120.0 . . ?
C35A C34A H34A 120.0 . . ?
C36A C35A C34A 120.0 . . ?
C36A C35A H35A 120.0 . . ?
C34A C35A H35A 120.0 . . ?
C35A C36A C31A 120.0 . . ?
C35A C36A H36A 120.0 . . ?
C31A C36A H36A 120.0 . . ?
C32B C31B C36B 120.0 . . ?
C32B C31B Cl3B 118.4(5) . . ?
C36B C31B Cl3B 121.6(5) . . ?
C31B C32B C33B 120.0 . . ?
C31B C32B H32B 120.0 . . ?
C33B C32B H32B 120.0 . . ?
C34B C33B C32B 120.0 . . ?
C34B C33B H33B 120.0 . . ?
C32B C33B H33B 120.0 . . ?
C33B C34B C35B 120.0 . . ?
C33B C34B H34B 120.0 . . ?
C35B C34B H34B 120.0 . . ?
C36B C35B C34B 120.0 . . ?
C36B C35B H35B 120.0 . . ?
C34B C35B H35B 120.0 . . ?
C35B C36B C31B 120.0 . . ?
C35B C36B H36B 120.0 . . ?
C31B C36B H36B 120.0 . . ?

loop_
_geom_bond_atom_site_label_1
_geom_bond_atom_site_label_2
_geom_bond_distance
_geom_bond_site_symmetry_2
_geom_bond_publ_flag
Zn1 N3 2.123(3) . ?
Zn1 N4 2.136(3) . ?
Zn1 N1 2.145(3) . ?
Zn1 N2 2.157(3) . ?
Zn1 O1 2.187(3) . ?
Zn1 O4 2.190(2) . ?
Cl1 C119 1.735(4) . ?
S1 O2 1.424(3) . ?
S1 O3 1.435(3) . ?
S1 O1 1.445(3) . ?
S1 C117 1.826(4) . ?
S2 O6 1.433(3) . ?
S2 O5 1.435(3) . ?
S2 O4 1.451(2) . ?
S2 C118 1.821(4) . ?
P1 C1 1.849(4) . ?
P1 C13 1.854(4) . ?
P1 C7 1.856(4) . ?
P2 C30 1.843(4) . ?
P2 C42 1.843(5) . ?
P2 C36 1.859(4) . ?
P3 C59 1.846(4) . ?
P3 C71 1.849(3) . ?
P3 C65 1.852(4) . ?
P4 C88 1.841(4) . ?
P4 C94 1.852(4) . ?
P4 C100 1.858(4) . ?
Si1 C35 1.859(4) . ?
Si1 C48 1.861(3) . ?
Si1 C47 1.870(4) . ?
Si1 C41 1.877(4) . ?
Si2 C19 1.859(4) . ?
Si2 C18 1.860(3) . ?
Si2 C12 1.867(4) . ?
Si2 C6 1.876(3) . ?
Si3 C77 1.862(3) . ?
Si3 C70 1.868(3) . ?
Si3 C64 1.871(3) . ?
Si3 C76 1.878(3) . ?
Si4 C106 1.861(3) . ?
Si4 C93 1.865(3) . ?
Si4 C99 1.872(3) . ?
Si4 C105 1.878(3) . ?
F1 C117 1.318(5) . ?
F2 C117 1.338(5) . ?
F3 C117 1.320(5) . ?
F4 C118 1.328(4) . ?
F5 C118 1.330(4) . ?
F6 C118 1.337(5) . ?
N1 C28 1.342(4) . ?
N1 C27 1.346(4) . ?
N2 C57 1.340(4) . ?
N2 C56 1.345(4) . ?
N3 C86 1.342(4) . ?
N3 C85 1.345(4) . ?
N4 C114 1.342(4) . ?
N4 C115 1.354(4) . ?
C1 C2 1.399(4) . ?
C1 C6 1.403(5) . ?
C2 C3 1.388(5) . ?
C2 H2 0.9500 . ?
C3 C4 1.376(6) . ?
C3 H3 0.9500 . ?
C4 C5 1.396(5) . ?
C4 H4 0.9500 . ?
C5 C6 1.392(4) . ?
C5 H5 0.9500 . ?
C7 C8 1.395(5) . ?
C7 C12 1.413(5) . ?
C8 C9 1.388(6) . ?
C8 H8 0.9500 . ?
C9 C10 1.388(6) . ?
C9 H9 0.9500 . ?
C10 C11 1.391(5) . ?
C10 H10 0.9500 . ?
C11 C12 1.396(5) . ?
C11 H11 0.9500 . ?
C13 C14 1.392(5) . ?
C13 C18 1.414(5) . ?
C14 C15 1.390(5) . ?
C14 H14 0.9500 . ?
C15 C16 1.378(6) . ?
C15 H15 0.9500 . ?
C16 C17 1.391(5) . ?
C16 H16 0.9500 . ?
C17 C18 1.404(5) . ?
C17 H17 0.9500 . ?
C19 C24 1.392(5) . ?
C19 C20 1.395(5) . ?
C20 C21 1.381(5) . ?
C20 H20 0.9500 . ?
C21 C22 1.395(5) . ?
C21 H21 0.9500 . ?
C22 C23 1.393(4) . ?
C22 C25 1.476(4) . ?
C23 C24 1.386(5) . ?
C23 H23 0.9500 . ?
C24 H24 0.9500 . ?
C25 C26 1.389(5) . ?
C25 C29 1.400(5) . ?
C26 C27 1.386(5) . ?
C26 H26 0.9500 . ?
C27 H27 0.9500 . ?
C28 C29 1.370(5) . ?
C28 H28 0.9500 . ?
C29 H29 0.9500 . ?
C30 C31 1.395(6) . ?
C30 C35 1.411(5) . ?
C31 C32 1.386(6) . ?
C31 H31 0.9500 . ?
C32 C33 1.380(6) . ?
C32 H32 0.9500 . ?
C33 C34 1.390(5) . ?
C33 H33 0.9500 . ?
C34 C35 1.390(5) . ?
C34 H34 0.9500 . ?
C36 C37 1.380(5) . ?
C36 C41 1.422(5) . ?
C37 C38 1.377(6) . ?
C37 H37 0.9500 . ?
C38 C39 1.389(6) . ?
C38 H38 0.9500 . ?
C39 C40 1.382(5) . ?
C39 H39 0.9500 . ?
C40 C41 1.385(5) . ?
C40 H40 0.9500 . ?
C42 C43 1.410(6) . ?
C42 C47 1.411(5) . ?
C43 C44 1.368(8) . ?
C43 H43 0.9500 . ?
C44 C45 1.385(8) . ?
C44 H44 0.9500 . ?
C45 C46 1.392(6) . ?
C45 H45 0.9500 . ?
C46 C47 1.392(6) . ?
C46 H46 0.9500 . ?
C48 C49 1.400(5) . ?
C48 C53 1.406(5) . ?
C49 C50 1.388(5) . ?
C49 H49 0.9500 . ?
C50 C51 1.403(4) . ?
C50 H50 0.9500 . ?
C51 C52 1.390(5) . ?
C51 C54 1.481(4) . ?
C52 C53 1.385(5) . ?
C52 H52 0.9500 . ?
C53 H53 0.9500 . ?
C54 C55 1.391(5) . ?
C54 C58 1.396(4) . ?
C55 C56 1.383(5) . ?
C55 H55 0.9500 . ?
C56 H56 0.9500 . ?
C57 C58 1.384(4) . ?
C57 H57 0.9500 . ?
C58 H58 0.9500 . ?
C59 C60 1.384(5) . ?
C59 C64 1.413(5) . ?
C60 C61 1.388(5) . ?
C60 H60 0.9500 . ?
C61 C62 1.379(6) . ?
C61 H61 0.9500 . ?
C62 C63 1.388(5) . ?
C62 H62 0.9500 . ?
C63 C64 1.398(5) . ?
C63 H63 0.9500 . ?
C65 C66 1.393(5) . ?
C65 C70 1.415(5) . ?
C66 C67 1.388(5) . ?
C66 H66 0.9500 . ?
C67 C68 1.384(6) . ?
C67 H67 0.9500 . ?
C68 C69 1.400(5) . ?
C68 H68 0.9500 . ?
C69 C70 1.395(5) . ?
C69 H69 0.9500 . ?
C71 C72 1.396(4) . ?
C71 C76 1.412(5) . ?
C72 C73 1.395(5) . ?
C72 H72 0.9500 . ?
C73 C74 1.375(5) . ?
C73 H73 0.9500 . ?
C74 C75 1.397(5) . ?
C74 H74 0.9500 . ?
C75 C76 1.398(4) . ?
C75 H75 0.9500 . ?
C77 C82 1.397(5) . ?
C77 C78 1.400(5) . ?
C78 C79 1.384(5) . ?
C78 H78 0.9500 . ?
C79 C80 1.392(5) . ?
C79 H79 0.9500 . ?
C80 C81 1.398(4) . ?
C80 C83 1.481(4) . ?
C81 C82 1.386(5) . ?
C81 H81 0.9500 . ?
C82 H82 0.9500 . ?
C83 C84 1.394(4) . ?
C83 C87 1.398(4) . ?
C84 C85 1.381(5) . ?
C84 H84 0.9500 . ?
C85 H85 0.9500 . ?
C86 C87 1.376(5) . ?
C86 H86 0.9500 . ?
C87 H87 0.9500 . ?
C88 C89 1.399(5) . ?
C88 C93 1.418(5) . ?
C89 C90 1.389(6) . ?
C89 H89 0.9500 . ?
C90 C91 1.381(6) . ?
C90 H90 0.9500 . ?
C91 C92 1.400(5) . ?
C91 H91 0.9500 . ?
C92 C93 1.391(5) . ?
C92 H92 0.9500 . ?
C94 C95 1.396(5) . ?
C94 C99 1.406(5) . ?
C95 C96 1.394(6) . ?
C95 H95 0.9500 . ?
C96 C97 1.373(6) . ?
C96 H96 0.9500 . ?
C97 C98 1.394(5) . ?
C97 H97 0.9500 . ?
C98 C99 1.393(5) . ?
C98 H98 0.9500 . ?
C100 C101 1.390(5) . ?
C100 C105 1.419(4) . ?
C101 C102 1.385(6) . ?
C101 H101 0.9500 . ?
C102 C103 1.384(6) . ?
C102 H102 0.9500 . ?
C103 C104 1.398(5) . ?
C103 H103 0.9500 . ?
C104 C105 1.390(5) . ?
C104 H104 0.9500 . ?
C106 C111 1.392(5) . ?
C106 C107 1.402(5) . ?
C107 C108 1.386(4) . ?
C107 H107 0.9500 . ?
C108 C109 1.392(5) . ?
C108 H108 0.9500 . ?
C109 C110 1.392(5) . ?
C109 C112 1.483(4) . ?
C110 C111 1.386(5) . ?
C110 H110 0.9500 . ?
C111 H111 0.9500 . ?
C112 C116 1.392(5) . ?
C112 C113 1.397(4) . ?
C113 C114 1.381(4) . ?
C113 H113 0.9500 . ?
C114 H114 0.9500 . ?
C115 C116 1.368(4) . ?
C115 H115 0.9500 . ?
C116 H116 0.9500 . ?
C119 C120 1.369(6) . ?
C119 C124 1.390(6) . ?
C120 C121 1.397(6) . ?
C120 H120 0.9500 . ?
C121 C122 1.368(6) . ?
C121 H121 0.9500 . ?
C122 C123 1.370(6) . ?
C122 H122 0.9500 . ?
C123 C124 1.390(6) . ?
C123 H123 0.9500 . ?
C124 H124 0.9500 . ?
Cl2A C25A 1.683(5) . ?
C25A C26A 1.3900 . ?
C25A C30A 1.3900 . ?
C26A C27A 1.3900 . ?
C26A H26A 0.9500 . ?
C27A C28A 1.3900 . ?
C27A H27A 0.9500 . ?
C28A C29A 1.3900 . ?
C28A H28A 0.9500 . ?
C29A C30A 1.3900 . ?
C29A H29A 0.9500 . ?
C30A H30A 0.9500 . ?
Cl2B C25B 1.690(11) . ?
C25B C26B 1.3900 . ?
C25B C30B 1.3900 . ?
C26B C27B 1.3900 . ?
C26B H26B 0.9500 . ?
C27B C28B 1.3900 . ?
C27B H27B 0.9500 . ?
C28B C29B 1.3900 . ?
C28B H28B 0.9500 . ?
C29B C30B 1.3900 . ?
C29B H29B 0.9500 . ?
C30B H30B 0.9500 . ?
Cl3A C31A 1.610(10) . ?
C31A C32A 1.3900 . ?
C31A C36A 1.3900 . ?
C32A C33A 1.3900 . ?
C32A H32A 0.9500 . ?
C33A C34A 1.3900 . ?
C33A H33A 0.9500 . ?
C34A C35A 1.3900 . ?
C34A H34A 0.9500 . ?
C35A C36A 1.3900 . ?
C35A H35A 0.9500 . ?
C36A H36A 0.9500 . ?
Cl3B C31B 1.678(8) . ?
C31B C32B 1.3900 . ?
C31B C36B 1.3900 . ?
C32B C33B 1.3900 . ?
C32B H32B 0.9500 . ?
C33B C34B 1.3900 . ?
C33B H33B 0.9500 . ?
C34B C35B 1.3900 . ?
C34B H34B 0.9500 . ?
C35B C36B 1.3900 . ?
C35B H35B 0.9500 . ?
C36B H36B 0.9500 . ?

loop_
_platon_squeeze_void_nr
_platon_squeeze_void_average_x
_platon_squeeze_void_average_y
_platon_squeeze_void_average_z
_platon_squeeze_void_volume
_platon_squeeze_void_count_electrons
_platon_squeeze_void_content
1 0.000 0.000 0.000 291 72 '1.5x n-pentane'
2 0.150 0.608 0.354 9 0 ' '
3 0.276 0.308 0.555 12 0 ' '
4 0.723 0.692 0.445 13 0 ' '
5 0.849 0.392 0.646 9 0 ' '
